data_4116880
loop_
_publ_author_name
'Leo A. Paquette'
'David G. Bolin'
'Marshall Stepanian'
'Bruce M. Branan'
'Uppuluri V. Mallavadhani'
'Jinsung Tae'
'Shawn W. E. Eisenberg'
'Robin D. Rogers'

_publ_section_title
;
 Intramolecular Oxymercuration of Stereoisomeric Cyclohexyl-Belted
 Poly(spirotetrahydrofuranyl) Platforms
;
_journal_name_full 'Journal of the American Chemical Society'
_journal_page_first 11603
_journal_page_last 11615
_journal_paper_doi 10.1021/ja981756p
_journal_volume 120
_journal_year 1998
_chemical_formula_structural 'LAP224 (I-SE-207B)'
_chemical_formula_sum 'C18 H25 Cl Hg O5'
_chemical_formula_weight 557.42
_chemical_name_systematic
; 
 ? 
;
_space_group_IT_number 60
_symmetry_cell_setting orthorhombic
_symmetry_space_group_name_Hall '-P 2n 2ab'
_symmetry_space_group_name_H-M 'P b c n'
_atom_sites_solution_hydrogens geom
_atom_sites_solution_primary direct
_atom_sites_solution_secondary difmap
_audit_creation_method SHELXL
_cell_angle_alpha 90.00
_cell_angle_beta 90.00
_cell_angle_gamma 90.00
_cell_formula_units_Z 8
_cell_length_a 22.5772(7)
_cell_length_b 9.4092(3)
_cell_length_c 16.9302(5)
_cell_measurement_reflns_used 4799
_cell_measurement_temperature 173(2)
_cell_volume 3596.54(19)
_computing_cell_refinement 'Siemens SAINT'
_computing_data_collection 'Siemens SAINT'
_computing_data_reduction 'Siemens SHELXTL'
_computing_molecular_graphics 'Siemens SHELXTL'
_computing_publication_material 'Siemens SHELXTL'
_computing_structure_refinement 'SHELXL-93 (Sheldrick, 1993)'
_computing_structure_solution 'SHELXS-86 (Sheldrick, 1990)'
_diffrn_ambient_temperature 173(2)
_diffrn_measurement_device 'Siemens SMART CCD'
_diffrn_measurement_method 'area detector'
_diffrn_radiation_monochromator graphite
_diffrn_radiation_source 'fine-focus sealed tube'
_diffrn_radiation_type MoK\a
_diffrn_radiation_wavelength 0.71073
_diffrn_reflns_av_R_equivalents 0.0353
_diffrn_reflns_av_sigmaI/netI 0.0382
_diffrn_reflns_limit_h_max 29
_diffrn_reflns_limit_h_min -21
_diffrn_reflns_limit_k_max 12
_diffrn_reflns_limit_k_min -7
_diffrn_reflns_limit_l_max 20
_diffrn_reflns_limit_l_min -20
_diffrn_reflns_number 12886
_diffrn_reflns_theta_max 27.84
_diffrn_reflns_theta_min 1.80
_exptl_absorpt_coefficient_mu 8.734
_exptl_absorpt_correction_T_max 0.97
_exptl_absorpt_correction_T_min 0.65
_exptl_absorpt_correction_type SADABS
_exptl_crystal_colour colorless
_exptl_crystal_density_diffrn 2.059
_exptl_crystal_description parallelepiped
_exptl_crystal_F_000 2160
_exptl_crystal_size_max 0.12
_exptl_crystal_size_mid 0.20
_exptl_crystal_size_min 0.28
_refine_diff_density_max 0.850
_refine_diff_density_min -0.777
_refine_diff_density_rms 0.131
_refine_ls_extinction_coef 0.00073(3)
_refine_ls_extinction_expression Fc^*^=kFc[1+0.001xFc^2^\l^3^/sin(2\q)]^-1/4^
_refine_ls_extinction_method SHELXL
_refine_ls_goodness_of_fit_all 1.002
_refine_ls_goodness_of_fit_obs 1.068
_refine_ls_matrix_type full
_refine_ls_number_parameters 227
_refine_ls_number_reflns 3945
_refine_ls_number_restraints 0
_refine_ls_restrained_S_all 1.402
_refine_ls_restrained_S_obs 1.068
_refine_ls_R_factor_all 0.0536
_refine_ls_R_factor_obs 0.0261
_refine_ls_shift/esd_max -0.005
_refine_ls_shift/esd_mean 0.001
_refine_ls_structure_factor_coef Fsqd
_refine_ls_weighting_scheme '0.0239, 0.0000'
_refine_ls_wR_factor_all 0.0795
_refine_ls_wR_factor_obs 0.0491
_reflns_number_observed 2665
_reflns_number_total 3947
_reflns_observed_criterion >2sigma(I)
_cod_data_source_file ja981756p_09.cif
_cod_data_source_block 54
_cod_original_cell_volume 3596.5(2)
_cod_database_code 4116880

loop_
_symmetry_equiv_pos_as_xyz
'x, y, z'
'-x+1/2, -y+1/2, z+1/2'
'-x, y, -z+1/2'
'x+1/2, -y+1/2, -z'
'-x, -y, -z'
'x-1/2, y-1/2, -z-1/2'
'x, -y, z-1/2'
'-x-1/2, y-1/2, z'

loop_
_atom_site_aniso_label
_atom_site_aniso_U_11
_atom_site_aniso_U_22
_atom_site_aniso_U_33
_atom_site_aniso_U_23
_atom_site_aniso_U_13
_atom_site_aniso_U_12
Hg 0.02401(9) 0.01646(9) 0.02636(11) 0.00435(7) 0.00097(7) -0.00151(8)
Cl 0.0378(7) 0.0250(6) 0.0429(9) 0.0094(5) -0.0126(6) -0.0021(5)
O1 0.018(2) 0.024(2) 0.091(3) 0.003(2) 0.018(2) -0.0001(14)
O2 0.024(2) 0.0166(14) 0.025(2) 0.0037(12) 0.0048(13) 0.0033(12)
O3 0.027(2) 0.0182(14) 0.023(2) 0.0058(12) -0.0041(12) -0.001(2)
O4 0.020(2) 0.023(2) 0.019(2) 0.0050(12) -0.0002(12) 0.0054(13)
O5 0.039(2) 0.0197(15) 0.032(2) -0.0012(13) -0.0081(14) 0.0016(13)
C1 0.013(2) 0.018(2) 0.035(3) 0.008(2) -0.001(2) 0.000(2)
C2 0.023(2) 0.018(2) 0.033(3) 0.011(2) 0.002(2) 0.002(2)
C3 0.022(2) 0.014(2) 0.024(3) 0.005(2) 0.001(2) 0.003(2)
C4 0.016(2) 0.015(2) 0.017(3) 0.006(2) -0.003(2) 0.001(2)
C5 0.021(2) 0.019(2) 0.013(3) 0.006(2) -0.003(2) 0.001(2)
C6 0.025(3) 0.014(2) 0.027(3) 0.002(2) -0.007(2) -0.005(2)
C7 0.030(3) 0.021(2) 0.022(3) 0.006(2) 0.003(2) 0.006(2)
C8 0.044(3) 0.032(3) 0.019(3) 0.001(2) 0.003(2) 0.002(2)
C9 0.039(3) 0.025(2) 0.026(3) 0.002(2) 0.010(2) 0.002(2)
C10 0.018(2) 0.027(2) 0.025(3) -0.005(2) 0.002(2) -0.002(2)
C11 0.037(3) 0.027(3) 0.029(3) 0.002(2) 0.007(2) -0.011(2)
C12 0.045(3) 0.014(2) 0.031(3) 0.010(2) 0.000(2) -0.006(2)
C13 0.029(3) 0.023(2) 0.022(3) 0.002(2) 0.001(2) -0.007(2)
C14 0.027(3) 0.044(3) 0.025(4) 0.001(2) 0.008(2) 0.002(2)
C15 0.024(3) 0.028(2) 0.029(3) -0.005(2) 0.001(2) 0.009(2)
C16 0.032(3) 0.025(2) 0.036(3) 0.007(2) -0.016(2) -0.008(2)
C17 0.040(3) 0.039(3) 0.040(4) 0.003(2) -0.019(3) -0.013(3)
C18 0.054(3) 0.039(3) 0.032(3) -0.012(2) -0.010(2) -0.011(3)

loop_
_atom_site_label
_atom_site_type_symbol
_atom_site_fract_x
_atom_site_fract_y
_atom_site_fract_z
_atom_site_U_iso_or_equiv
_atom_site_thermal_displace_type
_atom_site_occupancy
_atom_site_calc_flag
_atom_site_refinement_flags
Hg Hg 0.851388(7) -0.49373(2) 0.234653(10) 0.02228(7) Uani 1 d .
Cl Cl 0.90899(5) -0.65180(12) 0.30616(8) 0.0352(3) Uani 1 d .
O1 O 0.74421(14) -0.1815(3) 0.2329(2) 0.0439(10) Uani 1 d .
O2 O 0.82182(12) 0.0295(3) 0.2401(2) 0.0220(7) Uani 1 d .
O3 O 0.85354(12) -0.0096(3) 0.0927(2) 0.0229(6) Uani 1 d .
O4 O 0.93536(12) -0.3132(3) 0.1697(2) 0.0206(7) Uani 1 d .
O5 O 0.86377(14) -0.4595(3) 0.0630(2) 0.0301(8) Uani 1 d .
C1 C 0.8062(2) -0.3448(4) 0.1646(3) 0.0219(10) Uani 1 d .
H1A H 0.7676(2) -0.3872(4) 0.1476(3) 0.026 Uiso 1 calc R
C2 C 0.7938(2) -0.2090(4) 0.2084(3) 0.0247(11) Uani 1 d .
C3 C 0.8453(2) -0.1080(4) 0.2243(3) 0.0200(10) Uani 1 d .
C4 C 0.8865(2) -0.0896(4) 0.1509(2) 0.0163(9) Uani 1 d .
C5 C 0.9013(2) -0.2351(4) 0.1108(2) 0.0178(9) Uani 1 d .
C6 C 0.8444(2) -0.3200(4) 0.0914(3) 0.0224(10) Uani 1 d .
C7 C 0.8771(2) -0.1550(4) 0.3020(3) 0.0243(10) Uani 1 d .
H7A H 0.8584(2) -0.2412(4) 0.3244(3) 0.029 Uiso 1 calc R
H7B H 0.9196(2) -0.1747(4) 0.2922(3) 0.029 Uiso 1 calc R
C8 C 0.8695(2) -0.0268(5) 0.3580(3) 0.0315(12) Uani 1 d .
H8A H 0.8615(2) -0.0583(5) 0.4127(3) 0.038 Uiso 1 calc R
H8B H 0.9051(2) 0.0346(5) 0.3577(3) 0.038 Uiso 1 calc R
C9 C 0.8168(2) 0.0493(5) 0.3234(3) 0.0298(12) Uani 1 d .
H9A H 0.7793(2) 0.0079(5) 0.3434(3) 0.036 Uiso 1 calc R
H9B H 0.8177(2) 0.1517(5) 0.3370(3) 0.036 Uiso 1 calc R
C10 C 0.9413(2) 0.0009(4) 0.1708(3) 0.0236(9) Uani 1 d .
H10A H 0.9397(2) 0.0343(4) 0.2262(3) 0.028 Uiso 1 calc R
H10B H 0.9780(2) -0.0547(4) 0.1631(3) 0.028 Uiso 1 calc R
C11 C 0.9392(2) 0.1260(5) 0.1140(3) 0.0309(12) Uani 1 d .
H11A H 0.9534(2) 0.2141(5) 0.1397(3) 0.037 Uiso 1 calc R
H11B H 0.9634(2) 0.1074(5) 0.0664(3) 0.037 Uiso 1 calc R
C12 C 0.8744(2) 0.1367(4) 0.0933(3) 0.0297(11) Uani 1 d .
H12A H 0.8528(2) 0.1933(4) 0.1333(3) 0.036 Uiso 1 calc R
H12B H 0.8689(2) 0.1814(4) 0.0409(3) 0.036 Uiso 1 calc R
C13 C 0.9434(2) -0.2229(5) 0.0388(3) 0.0247(10) Uani 1 d .
H13A H 0.9265(2) -0.2729(5) -0.0074(3) 0.030 Uiso 1 calc R
H13B H 0.9497(2) -0.1219(5) 0.0247(3) 0.030 Uiso 1 calc R
C14 C 1.0019(2) -0.2916(5) 0.0636(3) 0.0322(12) Uani 1 d .
H14A H 1.0189(2) -0.3486(5) 0.0199(3) 0.039 Uiso 1 calc R
H14B H 1.0311(2) -0.2189(5) 0.0800(3) 0.039 Uiso 1 calc R
C15 C 0.9846(2) -0.3847(5) 0.1318(3) 0.0269(11) Uani 1 d .
H15A H 0.9726(2) -0.4801(5) 0.1130(3) 0.032 Uiso 1 calc R
H15B H 1.0181(2) -0.3956(5) 0.1691(3) 0.032 Uiso 1 calc R
C16 C 0.8074(2) -0.2595(5) 0.0230(3) 0.0309(12) Uani 1 d .
H16A H 0.7747(2) -0.1994(5) 0.0430(3) 0.037 Uiso 1 calc R
H16B H 0.8323(2) -0.2024(5) -0.0132(3) 0.037 Uiso 1 calc R
C17 C 0.7835(2) -0.3913(5) -0.0184(3) 0.0399(14) Uani 1 d .
H17A H 0.7468(2) -0.4259(5) 0.0071(3) 0.048 Uiso 1 calc R
H17B H 0.7755(2) -0.3724(5) -0.0750(3) 0.048 Uiso 1 calc R
C18 C 0.8335(3) -0.4954(6) -0.0082(3) 0.0418(13) Uani 1 d .
H18A H 0.8178(3) -0.5935(6) -0.0050(3) 0.050 Uiso 1 calc R
H18B H 0.8609(3) -0.4897(6) -0.0538(3) 0.050 Uiso 1 calc R

loop_
_atom_type_symbol
_atom_type_description
_atom_type_scat_dispersion_real
_atom_type_scat_dispersion_imag
_atom_type_scat_source
C C 0.0033 0.0016 'International Tables Vol C Tables 4.2.6.8 and 6.1.1.4'
H H 0.0000 0.0000 'International Tables Vol C Tables 4.2.6.8 and 6.1.1.4'
O O 0.0106 0.0060 'International Tables Vol C Tables 4.2.6.8 and 6.1.1.4'
Cl Cl 0.1484 0.1585 'International Tables Vol C Tables 4.2.6.8 and 6.1.1.4'
Hg Hg -2.3894 9.2266 'International Tables Vol C Tables 4.2.6.8 and 6.1.1.4'

loop_
_geom_angle_atom_site_label_1
_geom_angle_atom_site_label_2
_geom_angle_atom_site_label_3
_geom_angle
C1 Hg Cl 174.83(12)
C3 O2 C9 109.5(3)
C4 O3 C12 108.8(3)
C15 O4 C5 109.7(3)
C18 O5 C6 110.2(3)
C2 C1 C6 112.1(3)
C2 C1 Hg 112.2(3)
C6 C1 Hg 106.6(3)
O1 C2 C1 121.3(4)
O1 C2 C3 120.5(4)
C1 C2 C3 118.2(4)
O2 C3 C2 108.3(3)
O2 C3 C7 105.7(3)
C2 C3 C7 108.8(3)
O2 C3 C4 105.7(3)
C2 C3 C4 112.5(4)
C7 C3 C4 115.3(3)
O3 C4 C10 105.9(3)
O3 C4 C3 107.1(3)
C10 C4 C3 111.5(3)
O3 C4 C5 105.6(3)
C10 C4 C5 114.0(3)
C3 C4 C5 112.1(3)
O4 C5 C13 104.5(3)
O4 C5 C6 108.8(3)
C13 C5 C6 112.4(4)
O4 C5 C4 104.8(3)
C13 C5 C4 114.1(3)
C6 C5 C4 111.5(3)
O5 C6 C1 107.3(3)
O5 C6 C16 104.3(4)
C1 C6 C16 111.2(4)
O5 C6 C5 106.5(3)
C1 C6 C5 112.0(4)
C16 C6 C5 114.8(3)
C8 C7 C3 104.2(3)
C9 C8 C7 102.8(4)
O2 C9 C8 105.0(3)
C11 C10 C4 105.4(3)
C12 C11 C10 103.2(3)
O3 C12 C11 104.6(3)
C14 C13 C5 106.5(4)
C15 C14 C13 103.5(4)
O4 C15 C14 105.6(3)
C17 C16 C6 103.7(4)
C18 C17 C16 102.2(4)
O5 C18 C17 107.6(4)

loop_
_geom_bond_atom_site_label_1
_geom_bond_atom_site_label_2
_geom_bond_distance
Hg C1 2.100(4)
Hg Cl 2.3172(11)
O1 C2 1.221(5)
O2 C3 1.425(4)
O2 C9 1.427(6)
O3 C4 1.446(4)
O3 C12 1.455(4)
O4 C15 1.449(5)
O4 C5 1.459(4)
O5 C18 1.428(6)
O5 C6 1.465(5)
C1 C2 1.504(6)
C1 C6 1.527(6)
C2 C3 1.527(6)
C3 C7 1.562(6)
C3 C4 1.560(6)
C4 C10 1.539(5)
C4 C5 1.564(5)
C5 C13 1.549(6)
C5 C6 1.548(5)
C6 C16 1.537(6)
C7 C8 1.544(6)
C8 C9 1.508(7)
C10 C11 1.521(6)
C11 C12 1.508(6)
C13 C14 1.530(6)
C14 C15 1.502(6)
C16 C17 1.523(6)
C17 C18 1.505(7)
